data_7153039
loop_
_publ_author_name
'Feula, Antonio'
'Dhillon, Sundeep S.'
'Byravan, Rama'
'Sangha, Mandeep'
'Ebanks, Ronald'
'Hama Salih, Mariwan A.'
'Spencer, Neil'
'Male, Louise'
'Magyary, Istvan'
'Deng, Wei-Ping'
'M\"uller, Ferenc'
'Fossey, John S.'

_publ_section_title
;
 Synthesis of azetidines and pyrrolidines via iodocyclisation of homoallyl
 amines and exploration of activity in a zebrafish embryo assay.
;
_journal_issue 31
_journal_name_full 'Organic &amp; biomolecular chemistry'
_journal_page_first 5083
_journal_page_last 5093
_journal_paper_doi 10.1039/c3ob41007b
_journal_volume 11
_journal_year 2013
_chemical_formula_moiety 'C24 H23 N5, 0.5(C H Cl3)'
_chemical_formula_sum 'C24.5 H23.5 Cl1.5 N5'
_chemical_formula_weight 441.16
_chemical_name_systematic
;
 ?
;
_space_group_IT_number 14
_symmetry_cell_setting monoclinic
_symmetry_space_group_name_Hall '-P 2yn'
_symmetry_space_group_name_H-M 'P 1 21/n 1'
_atom_sites_solution_hydrogens geom
_atom_sites_solution_primary direct
_atom_sites_solution_secondary difmap
_audit_creation_method SHELXL-97
_cell_angle_alpha 90.00
_cell_angle_beta 92.220(4)
_cell_angle_gamma 90.00
_cell_formula_units_Z 8
_cell_length_a 5.8473(6)
_cell_length_b 36.267(4)
_cell_length_c 20.608(2)
_cell_measurement_reflns_used 42256
_cell_measurement_temperature 120(2)
_cell_measurement_theta_max 26.02
_cell_measurement_theta_min 2.91
_cell_volume 4366.9(8)
_computing_cell_refinement 'DENZO (Otwinowski & Minor, 1997) & COLLECT (Hooft, R.W.W., 1998)'
_computing_data_collection 'COLLECT (Hooft, R.W.W., 1998)'
_computing_data_reduction 'DENZO (Otwinowski & Minor, 1997) & COLLECT (Hooft, R.W.W., 1998)'
_computing_molecular_graphics 'Ortep-3 for Windows (Farrugia, 1997)'
_computing_publication_material 'WinGX (Farrugia, 1999)'
_computing_structure_refinement 'SHELXL-97 (Sheldrick, 2008)'
_computing_structure_solution 'SHELXS-97 (Sheldrick, 2008)'
_diffrn_ambient_temperature 120(2)
_diffrn_detector_area_resol_mean '4096x4096pixels / 62x62mm'
_diffrn_measured_fraction_theta_full 0.974
_diffrn_measured_fraction_theta_max 0.974
_diffrn_measurement_device_type 'Bruker-Nonius APEX II CCD camera on \k-goniostat'
_diffrn_measurement_method '\f & \w scans'
_diffrn_radiation_monochromator '10cm confocal mirrors'
_diffrn_radiation_source 'Bruker-Nonius FR591 rotating anode'
_diffrn_radiation_type MoK\a
_diffrn_radiation_wavelength 0.71073
_diffrn_reflns_av_R_equivalents 0.1189
_diffrn_reflns_av_sigmaI/netI 0.1763
_diffrn_reflns_limit_h_max 6
_diffrn_reflns_limit_h_min -6
_diffrn_reflns_limit_k_max 43
_diffrn_reflns_limit_k_min -40
_diffrn_reflns_limit_l_max 24
_diffrn_reflns_limit_l_min -24
_diffrn_reflns_number 21376
_diffrn_reflns_theta_full 25.03
_diffrn_reflns_theta_max 25.03
_diffrn_reflns_theta_min 2.98
_exptl_absorpt_coefficient_mu 0.259
_exptl_absorpt_correction_T_max 0.9974
_exptl_absorpt_correction_T_min 0.9574
_exptl_absorpt_correction_type multi-scan
_exptl_absorpt_process_details 'SADABS 2007/2 (Sheldrick, G.M., 2007)'
_exptl_crystal_colour Yellow
_exptl_crystal_density_diffrn 1.342
_exptl_crystal_density_method 'not measured'
_exptl_crystal_description Fragment
_exptl_crystal_F_000 1848
_exptl_crystal_size_max 0.17
_exptl_crystal_size_mid 0.04
_exptl_crystal_size_min 0.01
_refine_diff_density_max 0.363
_refine_diff_density_min -0.386
_refine_diff_density_rms 0.090
_refine_ls_extinction_method none
_refine_ls_goodness_of_fit_ref 1.185
_refine_ls_hydrogen_treatment constr
_refine_ls_matrix_type full
_refine_ls_number_parameters 559
_refine_ls_number_reflns 7487
_refine_ls_number_restraints 0
_refine_ls_restrained_S_all 1.185
_refine_ls_R_factor_all 0.2538
_refine_ls_R_factor_gt 0.1380
_refine_ls_shift/su_max 0.000
_refine_ls_shift/su_mean 0.000
_refine_ls_structure_factor_coef Fsqd
_refine_ls_weighting_details 'calc w=1/[\s^2^(Fo^2^)+(0.0000P)^2^+27.6128P] where P=(Fo^2^+2Fc^2^)/3'
_refine_ls_weighting_scheme calc
_refine_ls_wR_factor_gt 0.2068
_refine_ls_wR_factor_ref 0.2569
_reflns_number_gt 3740
_reflns_number_total 7487
_reflns_threshold_expression >2\s(I)
_cod_data_source_file c3ob41007b.txt
_cod_data_source_block Pyrrolidine_trans_9da
_cod_depositor_comments
;
The following automatic conversions were performed:

'_symmetry_cell_setting' value 'Monoclinic' changed to 'monoclinic'
according to /home/saulius/struct/CIF-dictionaries/cif_core.dic
dictionary named 'cif_core.dic' version 2.4.2 from
2011-04-26.

'_exptl_absorpt_correction_type' value 'Multi-scan'
changed to 'multi-scan' according to
/home/saulius/struct/CIF-dictionaries/cif_core.dic dictionary named
'cif_core.dic' version 2.4.2 from 2011-04-26.

Automatic conversion script
Id: cif_fix_values 1891 2012-01-12 08:04:46Z andrius 
;
_cod_original_sg_symbol_H-M 'P 2(1)/n'
_cod_original_formula_sum 'C24.50 H23.50 Cl1.50 N5'
_cod_database_code 7153039

loop_
_symmetry_equiv_pos_as_xyz
'x, y, z'
'-x+1/2, y+1/2, -z+1/2'
'-x, -y, -z'
'x-1/2, -y-1/2, z-1/2'

loop_
_atom_site_label
_atom_site_type_symbol
_atom_site_fract_x
_atom_site_fract_y
_atom_site_fract_z
_atom_site_U_iso_or_equiv
_atom_site_adp_type
_atom_site_occupancy
_atom_site_symmetry_multiplicity
_atom_site_calc_flag
_atom_site_refinement_flags
C1 C 0.5936(14) 0.1118(2) 0.5741(4) 0.030(2) Uani 1 1 d .
H1 H 0.4510 0.1133 0.5459 0.036 Uiso 1 1 calc R
C2 C 0.7043(14) 0.0730(2) 0.5668(4) 0.033(2) Uani 1 1 d .
H2A H 0.7371 0.0616 0.6099 0.040 Uiso 1 1 calc R
H2B H 0.6022 0.0564 0.5408 0.040 Uiso 1 1 calc R
C3 C 0.9251(14) 0.0804(2) 0.5321(4) 0.032(2) Uani 1 1 d .
H3 H 1.0532 0.0831 0.5653 0.039 Uiso 1 1 calc R
C4 C 0.8822(15) 0.1177(2) 0.4994(4) 0.034(2) Uani 1 1 d .
H4A H 1.0274 0.1300 0.4888 0.040 Uiso 1 1 calc R
H4B H 0.7841 0.1153 0.4594 0.040 Uiso 1 1 calc R
C5 C 0.6612(15) 0.1729(2) 0.5289(5) 0.041(2) Uani 1 1 d .
H5A H 0.5707 0.1831 0.5643 0.049 Uiso 1 1 calc R
H5B H 0.5561 0.1685 0.4909 0.049 Uiso 1 1 calc R
C6 C 0.8440(15) 0.2005(2) 0.5109(4) 0.035(2) Uani 1 1 d .
C7 C 1.0068(17) 0.2111(3) 0.5579(5) 0.047(3) Uani 1 1 d .
H7 H 1.0006 0.2016 0.6007 0.056 Uiso 1 1 calc R
C8 C 1.1797(18) 0.2358(3) 0.5428(6) 0.054(3) Uani 1 1 d .
H8 H 1.2879 0.2436 0.5756 0.065 Uiso 1 1 calc R
C9 C 1.1939(18) 0.2492(3) 0.4797(5) 0.049(3) Uani 1 1 d .
H9 H 1.3121 0.2658 0.4688 0.059 Uiso 1 1 calc R
C10 C 1.0314(19) 0.2377(3) 0.4333(5) 0.052(3) Uani 1 1 d .
H10 H 1.0396 0.2466 0.3901 0.062 Uiso 1 1 calc R
C11 C 0.8568(17) 0.2134(3) 0.4481(5) 0.047(3) Uani 1 1 d .
H11 H 0.7477 0.2058 0.4154 0.056 Uiso 1 1 calc R
C12 C 0.8591(16) 0.0349(2) 0.4386(4) 0.035(2) Uani 1 1 d .
H12 H 0.6970 0.0349 0.4336 0.042 Uiso 1 1 calc R
C13 C 1.0135(14) 0.0172(2) 0.4010(4) 0.028(2) Uani 1 1 d .
C14 C 0.9757(14) -0.0047(2) 0.3407(4) 0.031(2) Uani 1 1 d .
C15 C 0.7724(15) -0.0242(2) 0.3303(4) 0.037(2) Uani 1 1 d .
H15 H 0.6578 -0.0229 0.3617 0.045 Uiso 1 1 calc R
C16 C 0.7347(16) -0.0453(2) 0.2750(5) 0.041(2) Uani 1 1 d .
H16 H 0.5954 -0.0586 0.2685 0.049 Uiso 1 1 calc R
C17 C 0.9037(16) -0.0470(2) 0.2285(4) 0.036(2) Uani 1 1 d .
H17 H 0.8793 -0.0613 0.1902 0.043 Uiso 1 1 calc R
C18 C 1.1031(16) -0.0281(3) 0.2389(4) 0.038(2) Uani 1 1 d .
H18 H 1.2183 -0.0294 0.2077 0.046 Uiso 1 1 calc R
C19 C 1.1399(14) -0.0069(2) 0.2945(4) 0.035(2) Uani 1 1 d .
H19 H 1.2796 0.0063 0.3009 0.042 Uiso 1 1 calc R
C20 C 0.5393(14) 0.1218(2) 0.6430(4) 0.030(2) Uani 1 1 d .
C21 C 0.7028(15) 0.1184(2) 0.6935(4) 0.035(2) Uani 1 1 d .
H21 H 0.8516 0.1095 0.6852 0.043 Uiso 1 1 calc R
C22 C 0.6472(14) 0.1281(2) 0.7565(4) 0.036(2) Uani 1 1 d .
H22 H 0.7558 0.1260 0.7918 0.043 Uiso 1 1 calc R
C23 C 0.4279(16) 0.1409(2) 0.7655(5) 0.039(2) Uani 1 1 d .
H23 H 0.3903 0.1474 0.8085 0.047 Uiso 1 1 calc R
C24 C 0.3252(14) 0.1353(2) 0.6592(4) 0.032(2) Uani 1 1 d .
H24 H 0.2126 0.1378 0.6250 0.038 Uiso 1 1 calc R
N1 N 0.7647(11) 0.13767(18) 0.5502(3) 0.0308(17) Uani 1 1 d .
N2 N 0.9897(11) 0.05223(18) 0.4841(3) 0.0286(17) Uani 1 1 d .
N3 N 1.2160(11) 0.04566(19) 0.4769(4) 0.0346(18) Uani 1 1 d .
N4 N 1.2311(12) 0.02470(19) 0.4259(4) 0.0359(19) Uani 1 1 d .
N5 N 0.2651(12) 0.1449(2) 0.7191(4) 0.0376(19) Uani 1 1 d .
C101 C 0.9192(15) 0.0867(2) 0.1492(4) 0.033(2) Uani 1 1 d .
H101 H 1.0478 0.0717 0.1687 0.040 Uiso 1 1 calc R
C102 C 0.8134(14) 0.0658(2) 0.0900(4) 0.037(2) Uani 1 1 d .
H10A H 0.9111 0.0448 0.0780 0.044 Uiso 1 1 calc R
H10B H 0.7925 0.0824 0.0520 0.044 Uiso 1 1 calc R
C103 C 0.5784(14) 0.0522(2) 0.1138(4) 0.031(2) Uani 1 1 d .
H103 H 0.4572 0.0701 0.0992 0.037 Uiso 1 1 calc R
C104 C 0.6092(14) 0.0543(2) 0.1874(4) 0.033(2) Uani 1 1 d .
H10C H 0.4599 0.0553 0.2084 0.040 Uiso 1 1 calc R
H10D H 0.6984 0.0331 0.2050 0.040 Uiso 1 1 calc R
C105 C 0.8128(16) 0.0968(3) 0.2628(4) 0.042(2) Uani 1 1 d .
H10E H 0.9497 0.1129 0.2625 0.051 Uiso 1 1 calc R
H10F H 0.8568 0.0735 0.2851 0.051 Uiso 1 1 calc R
C106 C 0.6285(14) 0.1156(2) 0.2997(4) 0.031(2) Uani 1 1 d .
C107 C 0.5990(16) 0.1538(3) 0.2950(4) 0.042(2) Uani 1 1 d .
H107 H 0.7034 0.1681 0.2713 0.051 Uiso 1 1 calc R
C108 C 0.4184(17) 0.1709(3) 0.3246(4) 0.046(3) Uani 1 1 d .
H108 H 0.3995 0.1969 0.3209 0.055 Uiso 1 1 calc R
C109 C 0.2666(16) 0.1506(3) 0.3593(4) 0.043(3) Uani 1 1 d .
H109 H 0.1424 0.1626 0.3789 0.052 Uiso 1 1 calc R
C110 C 0.2939(15) 0.1129(3) 0.3657(5) 0.044(3) Uani 1 1 d .
H110 H 0.1925 0.0989 0.3909 0.052 Uiso 1 1 calc R
C111 C 0.4704(16) 0.0958(3) 0.3348(4) 0.038(2) Uani 1 1 d .
H111 H 0.4847 0.0697 0.3375 0.045 Uiso 1 1 calc R
C112 C 0.6367(14) -0.0153(2) 0.0828(4) 0.033(2) Uani 1 1 d .
H112 H 0.7989 -0.0172 0.0836 0.039 Uiso 1 1 calc R
C113 C 0.4809(13) -0.0431(2) 0.0720(4) 0.030(2) Uani 1 1 d .
C114 C 0.5181(14) -0.0824(2) 0.0609(4) 0.032(2) Uani 1 1 d .
C115 C 0.7237(15) -0.0952(3) 0.0361(4) 0.039(2) Uani 1 1 d .
H115 H 0.8408 -0.0781 0.0267 0.047 Uiso 1 1 calc R
C116 C 0.7585(16) -0.1326(3) 0.0252(5) 0.043(2) Uani 1 1 d .
H116 H 0.9000 -0.1409 0.0093 0.052 Uiso 1 1 calc R
C117 C 0.5881(16) -0.1576(3) 0.0373(4) 0.043(2) Uani 1 1 d .
H117 H 0.6106 -0.1831 0.0290 0.052 Uiso 1 1 calc R
C118 C 0.3861(16) -0.1457(3) 0.0614(5) 0.045(3) Uani 1 1 d .
H118 H 0.2699 -0.1630 0.0707 0.054 Uiso 1 1 calc R
C119 C 0.3501(15) -0.1083(3) 0.0725(4) 0.038(2) Uani 1 1 d .
H119 H 0.2078 -0.1004 0.0884 0.045 Uiso 1 1 calc R
C120 C 1.0058(14) 0.1251(3) 0.1358(4) 0.035(2) Uani 1 1 d .
C121 C 1.2204(15) 0.1373(3) 0.1544(5) 0.043(3) Uani 1 1 d .
H121 H 1.3260 0.1210 0.1757 0.051 Uiso 1 1 calc R
C122 C 1.2835(16) 0.1733(3) 0.1422(5) 0.044(3) Uani 1 1 d .
H122 H 1.4306 0.1822 0.1557 0.053 Uiso 1 1 calc R
C123 C 1.1278(18) 0.1958(3) 0.1103(5) 0.051(3) Uani 1 1 d .
H123 H 1.1733 0.2203 0.1011 0.061 Uiso 1 1 calc R
C124 C 0.8598(15) 0.1507(2) 0.1047(5) 0.040(2) Uani 1 1 d .
H124 H 0.7095 0.1428 0.0925 0.049 Uiso 1 1 calc R
N101 N 0.7354(12) 0.0888(2) 0.1958(3) 0.0349(18) Uani 1 1 d .
N102 N 0.5107(11) 0.0154(2) 0.0920(3) 0.0300(17) Uani 1 1 d .
N103 N 0.2854(11) 0.0072(2) 0.0865(3) 0.0348(18) Uani 1 1 d .
N104 N 0.2638(12) -0.0281(2) 0.0739(3) 0.0378(19) Uani 1 1 d .
N105 N 0.9147(14) 0.1853(2) 0.0910(4) 0.050(2) Uani 1 1 d .
C201 C 0.4925(15) 0.2829(3) 0.2558(5) 0.044(3) Uani 1 1 d .
H201 H 0.5242 0.3073 0.2354 0.053 Uiso 1 1 calc R
Cl21 Cl 0.5574(5) 0.28609(9) 0.34033(14) 0.0702(9) Uani 1 1 d .
Cl22 Cl 0.2034(4) 0.27234(7) 0.24204(15) 0.0606(8) Uani 1 1 d .
Cl23 Cl 0.6659(4) 0.24936(7) 0.22063(14) 0.0547(7) Uani 1 1 d .

loop_
_atom_site_aniso_label
_atom_site_aniso_U_11
_atom_site_aniso_U_22
_atom_site_aniso_U_33
_atom_site_aniso_U_23
_atom_site_aniso_U_13
_atom_site_aniso_U_12
C1 0.030(5) 0.031(5) 0.031(5) -0.002(4) 0.007(4) -0.002(4)
C2 0.039(5) 0.025(5) 0.035(5) -0.008(4) 0.000(4) 0.001(4)
C3 0.029(5) 0.034(6) 0.034(5) 0.003(4) 0.003(4) -0.001(4)
C4 0.036(5) 0.029(5) 0.036(5) 0.001(4) 0.013(4) -0.002(4)
C5 0.040(5) 0.029(6) 0.054(6) 0.006(5) 0.004(5) 0.002(4)
C6 0.036(5) 0.026(5) 0.042(6) 0.006(4) 0.001(5) 0.013(4)
C7 0.061(7) 0.036(6) 0.044(6) 0.013(5) -0.002(6) 0.004(5)
C8 0.065(7) 0.025(6) 0.071(8) -0.006(5) 0.008(6) 0.002(5)
C9 0.062(7) 0.031(6) 0.056(7) 0.007(6) 0.019(6) -0.006(5)
C10 0.078(8) 0.036(6) 0.044(7) 0.004(5) 0.025(6) 0.011(6)
C11 0.059(7) 0.041(6) 0.040(6) 0.007(5) 0.002(5) -0.003(5)
C12 0.043(6) 0.028(5) 0.033(5) 0.004(4) -0.006(5) -0.008(4)
C13 0.035(5) 0.027(5) 0.024(5) 0.003(4) 0.011(4) -0.002(4)
C14 0.023(5) 0.031(5) 0.039(6) 0.015(4) 0.003(4) 0.007(4)
C15 0.042(6) 0.033(6) 0.038(6) 0.002(5) 0.017(5) 0.005(5)
C16 0.037(5) 0.028(6) 0.057(7) 0.005(5) -0.007(5) 0.003(4)
C17 0.049(6) 0.027(5) 0.030(5) -0.003(4) -0.009(5) 0.014(5)
C18 0.042(6) 0.041(6) 0.031(5) 0.004(5) 0.006(5) 0.011(5)
C19 0.023(5) 0.036(6) 0.046(6) 0.000(5) 0.004(4) -0.005(4)
C20 0.029(5) 0.020(5) 0.039(6) 0.003(4) 0.008(4) -0.002(4)
C21 0.034(5) 0.037(6) 0.035(6) 0.002(5) 0.002(5) 0.009(4)
C22 0.031(5) 0.041(6) 0.036(6) -0.001(5) 0.000(4) -0.003(4)
C23 0.047(6) 0.024(5) 0.048(6) -0.002(5) 0.007(5) 0.005(4)
C24 0.036(5) 0.023(5) 0.038(6) 0.001(4) 0.002(4) -0.001(4)
N1 0.034(4) 0.024(4) 0.036(4) 0.005(3) 0.009(3) -0.008(3)
N2 0.029(4) 0.023(4) 0.035(4) 0.004(3) 0.001(3) -0.002(3)
N3 0.022(4) 0.031(4) 0.052(5) 0.001(4) 0.009(4) 0.006(3)
N4 0.036(5) 0.025(4) 0.047(5) -0.007(4) 0.008(4) -0.001(3)
N5 0.037(4) 0.045(5) 0.031(5) -0.010(4) 0.005(4) 0.002(4)
C101 0.035(5) 0.034(6) 0.030(5) -0.002(4) 0.000(4) 0.002(4)
C102 0.036(5) 0.033(6) 0.041(6) 0.002(5) -0.002(5) 0.006(4)
C103 0.026(5) 0.025(5) 0.042(6) -0.010(4) 0.003(4) 0.000(4)
C104 0.027(5) 0.037(6) 0.036(6) -0.001(4) 0.000(4) -0.001(4)
C105 0.043(6) 0.045(6) 0.039(6) -0.011(5) 0.003(5) 0.004(5)
C106 0.027(5) 0.037(6) 0.028(5) -0.002(4) 0.004(4) -0.003(4)
C107 0.050(6) 0.036(6) 0.041(6) -0.003(5) 0.007(5) -0.002(5)
C108 0.064(7) 0.034(6) 0.041(6) -0.010(5) 0.002(5) -0.001(5)
C109 0.045(6) 0.048(7) 0.038(6) -0.011(5) 0.018(5) 0.006(5)
C110 0.036(6) 0.045(7) 0.049(6) -0.007(5) 0.007(5) 0.000(5)
C111 0.059(6) 0.030(5) 0.024(5) 0.003(4) -0.009(5) -0.003(5)
C112 0.022(5) 0.047(6) 0.030(5) 0.003(5) 0.003(4) -0.001(4)
C113 0.015(4) 0.035(6) 0.039(6) -0.005(4) 0.004(4) -0.006(4)
C114 0.033(5) 0.041(6) 0.022(5) -0.008(4) -0.001(4) -0.003(4)
C115 0.035(5) 0.045(6) 0.037(6) -0.001(5) 0.011(5) -0.008(5)
C116 0.035(5) 0.035(6) 0.060(7) -0.009(5) 0.001(5) -0.008(5)
C117 0.054(6) 0.034(6) 0.042(6) -0.004(5) 0.004(5) -0.004(5)
C118 0.043(6) 0.044(7) 0.050(6) 0.007(5) 0.005(5) -0.017(5)
C119 0.028(5) 0.048(7) 0.038(6) 0.005(5) 0.000(4) 0.000(5)
C120 0.029(5) 0.044(6) 0.034(5) -0.002(5) 0.007(4) 0.012(5)
C121 0.031(5) 0.039(6) 0.059(7) -0.008(5) 0.007(5) 0.005(5)
C122 0.038(6) 0.037(6) 0.058(7) -0.013(5) 0.001(5) 0.002(5)
C123 0.057(7) 0.027(6) 0.069(8) -0.001(5) 0.010(6) -0.015(5)
C124 0.025(5) 0.030(6) 0.066(7) -0.010(5) -0.002(5) 0.002(4)
N101 0.032(4) 0.043(5) 0.029(4) -0.005(4) 0.004(4) -0.007(4)
N102 0.020(4) 0.044(5) 0.026(4) -0.005(4) 0.001(3) -0.001(3)
N103 0.028(4) 0.038(5) 0.039(5) -0.010(4) 0.006(4) -0.001(4)
N104 0.030(4) 0.044(5) 0.039(5) -0.009(4) 0.005(4) -0.002(4)
N105 0.043(5) 0.034(5) 0.073(6) 0.003(5) 0.002(5) -0.004(4)
C201 0.040(6) 0.033(6) 0.060(7) -0.005(5) -0.002(5) -0.016(5)
Cl21 0.083(2) 0.077(2) 0.0509(18) 0.0060(16) 0.0023(16) -0.0193(18)
Cl22 0.0318(13) 0.0506(17) 0.100(2) -0.0044(16) 0.0058(14) -0.0031(12)
Cl23 0.0375(13) 0.0451(16) 0.082(2) -0.0058(15) 0.0063(13) -0.0022(12)

loop_
_atom_type_symbol
_atom_type_description
_atom_type_scat_dispersion_real
_atom_type_scat_dispersion_imag
_atom_type_scat_source
C C 0.0033 0.0016 'International Tables Vol C Tables 4.2.6.8 and 6.1.1.4'
H H 0.0000 0.0000 'International Tables Vol C Tables 4.2.6.8 and 6.1.1.4'
N N 0.0061 0.0033 'International Tables Vol C Tables 4.2.6.8 and 6.1.1.4'
Cl Cl 0.1484 0.1585 'International Tables Vol C Tables 4.2.6.8 and 6.1.1.4'

loop_
_geom_angle_atom_site_label_1
_geom_angle_atom_site_label_2
_geom_angle_atom_site_label_3
_geom_angle
N1 C1 C20 109.5(7)
N1 C1 C2 104.7(6)
C20 C1 C2 114.2(7)
N1 C1 H1 109.4
C20 C1 H1 109.4
C2 C1 H1 109.4
C3 C2 C1 104.3(7)
C3 C2 H2A 110.9
C1 C2 H2A 110.9
C3 C2 H2B 110.9
C1 C2 H2B 110.9
H2A C2 H2B 108.9
N2 C3 C2 115.7(7)
N2 C3 C4 111.0(7)
C2 C3 C4 103.7(7)
N2 C3 H3 108.7
C2 C3 H3 108.7
C4 C3 H3 108.7
N1 C4 C3 101.3(6)
N1 C4 H4A 111.5
C3 C4 H4A 111.5
N1 C4 H4B 111.5
C3 C4 H4B 111.5
H4A C4 H4B 109.3
N1 C5 C6 111.0(7)
N1 C5 H5A 109.4
C6 C5 H5A 109.4
N1 C5 H5B 109.4
C6 C5 H5B 109.4
H5A C5 H5B 108.0
C11 C6 C7 119.9(9)
C11 C6 C5 121.1(9)
C7 C6 C5 119.0(8)
C6 C7 C8 120.6(9)
C6 C7 H7 119.7
C8 C7 H7 119.7
C9 C8 C7 120.1(10)
C9 C8 H8 119.9
C7 C8 H8 119.9
C10 C9 C8 118.3(10)
C10 C9 H9 120.8
C8 C9 H9 120.8
C9 C10 C11 121.9(10)
C9 C10 H10 119.0
C11 C10 H10 119.0
C6 C11 C10 119.1(10)
C6 C11 H11 120.4
C10 C11 H11 120.4
N2 C12 C13 104.2(8)
N2 C12 H12 127.9
C13 C12 H12 127.9
C12 C13 N4 108.4(8)
C12 C13 C14 130.1(8)
N4 C13 C14 121.4(7)
C19 C14 C15 118.7(8)
C19 C14 C13 121.5(8)
C15 C14 C13 119.8(8)
C16 C15 C14 120.9(8)
C16 C15 H15 119.5
C14 C15 H15 119.5
C15 C16 C17 119.5(9)
C15 C16 H16 120.3
C17 C16 H16 120.3
C18 C17 C16 119.5(8)
C18 C17 H17 120.3
C16 C17 H17 120.3
C17 C18 C19 120.8(9)
C17 C18 H18 119.6
C19 C18 H18 119.6
C14 C19 C18 120.7(8)
C14 C19 H19 119.7
C18 C19 H19 119.7
C21 C20 C24 116.6(8)
C21 C20 C1 121.2(7)
C24 C20 C1 122.2(8)
C20 C21 C22 119.7(8)
C20 C21 H21 120.1
C22 C21 H21 120.1
C23 C22 C21 117.5(9)
C23 C22 H22 121.3
C21 C22 H22 121.3
N5 C23 C22 125.5(9)
N5 C23 H23 117.3
C22 C23 H23 117.3
N5 C24 C20 125.5(8)
N5 C24 H24 117.3
C20 C24 H24 117.3
C4 N1 C1 105.6(6)
C4 N1 C5 114.4(7)
C1 N1 C5 112.1(6)
C12 N2 N3 111.8(7)
C12 N2 C3 129.5(7)
N3 N2 C3 117.9(7)
N4 N3 N2 106.7(7)
N3 N4 C13 108.9(7)
C23 N5 C24 115.3(8)
N101 C101 C120 109.5(7)
N101 C101 C102 105.1(7)
C120 C101 C102 115.8(7)
N101 C101 H101 108.8
C120 C101 H101 108.8
C102 C101 H101 108.8
C101 C102 C103 103.8(7)
C101 C102 H10A 111.0
C103 C102 H10A 111.0
C101 C102 H10B 111.0
C103 C102 H10B 111.0
H10A C102 H10B 109.0
N102 C103 C104 112.0(7)
N102 C103 C102 115.2(7)
C104 C103 C102 103.1(7)
N102 C103 H103 108.8
C104 C103 H103 108.8
C102 C103 H103 108.8
N101 C104 C103 101.6(7)
N101 C104 H10C 111.5
C103 C104 H10C 111.5
N101 C104 H10D 111.5
C103 C104 H10D 111.5
H10C C104 H10D 109.3
N101 C105 C106 111.4(7)
N101 C105 H10E 109.4
C106 C105 H10E 109.4
N101 C105 H10F 109.4
C106 C105 H10F 109.4
H10E C105 H10F 108.0
C107 C106 C111 117.6(8)
C107 C106 C105 120.2(8)
C111 C106 C105 121.9(8)
C108 C107 C106 120.5(9)
C108 C107 H107 119.8
C106 C107 H107 119.8
C109 C108 C107 120.4(9)
C109 C108 H108 119.8
C107 C108 H108 119.8
C108 C109 C110 120.3(9)
C108 C109 H109 119.8
C110 C109 H109 119.8
C111 C110 C109 119.0(9)
C111 C110 H110 120.5
C109 C110 H110 120.5
C110 C111 C106 122.0(9)
C110 C111 H111 119.0
C106 C111 H111 119.0
N102 C112 C113 105.4(7)
N102 C112 H112 127.3
C113 C112 H112 127.3
C112 C113 N104 108.1(8)
C112 C113 C114 129.9(8)
N104 C113 C114 122.0(7)
C119 C114 C115 117.5(8)
C119 C114 C113 121.5(8)
C115 C114 C113 121.0(8)
C116 C115 C114 121.0(8)
C116 C115 H115 119.5
C114 C115 H115 119.5
C117 C116 C115 120.1(9)
C117 C116 H116 120.0
C115 C116 H116 120.0
C118 C117 C116 119.8(9)
C118 C117 H117 120.1
C116 C117 H117 120.1
C117 C118 C119 120.4(9)
C117 C118 H118 119.8
C119 C118 H118 119.8
C114 C119 C118 121.2(8)
C114 C119 H119 119.4
C118 C119 H119 119.4
C121 C120 C124 116.5(9)
C121 C120 C101 123.9(8)
C124 C120 C101 119.5(8)
C120 C121 C122 120.2(9)
C120 C121 H121 119.9
C122 C121 H121 119.9
C123 C122 C121 118.1(9)
C123 C122 H122 120.9
C121 C122 H122 120.9
N105 C123 C122 124.4(9)
N105 C123 H123 117.8
C122 C123 H123 117.8
N105 C124 C120 125.3(9)
N105 C124 H124 117.4
C120 C124 H124 117.4
C104 N101 C105 114.8(7)
C104 N101 C101 105.0(6)
C105 N101 C101 114.7(7)
N103 N102 C112 110.1(7)
N103 N102 C103 118.6(7)
C112 N102 C103 130.8(7)
N104 N103 N102 108.4(7)
N103 N104 C113 107.9(7)
C124 N105 C123 115.5(8)
Cl22 C201 Cl23 110.6(5)
Cl22 C201 Cl21 110.1(5)
Cl23 C201 Cl21 110.2(5)
Cl22 C201 H201 108.7
Cl23 C201 H201 108.7
Cl21 C201 H201 108.7

loop_
_geom_bond_atom_site_label_1
_geom_bond_atom_site_label_2
_geom_bond_distance
C1 N1 1.470(10)
C1 C20 1.510(11)
C1 C2 1.560(11)
C1 H1 1.0000
C2 C3 1.525(11)
C2 H2A 0.9900
C2 H2B 0.9900
C3 N2 1.480(10)
C3 C4 1.529(11)
C3 H3 1.0000
C4 N1 1.465(10)
C4 H4A 0.9900
C4 H4B 0.9900
C5 N1 1.472(10)
C5 C6 1.520(12)
C5 H5A 0.9900
C5 H5B 0.9900
C6 C11 1.383(12)
C6 C7 1.385(12)
C7 C8 1.395(13)
C7 H7 0.9500
C8 C9 1.392(13)
C8 H8 0.9500
C9 C10 1.387(14)
C9 H9 0.9500
C10 C11 1.390(13)
C10 H10 0.9500
C11 H11 0.9500
C12 N2 1.342(10)
C12 C13 1.371(11)
C12 H12 0.9500
C13 N4 1.380(10)
C13 C14 1.486(12)
C14 C19 1.379(11)
C14 C15 1.391(11)
C15 C16 1.386(12)
C15 H15 0.9500
C16 C17 1.404(12)
C16 H16 0.9500
C17 C18 1.363(12)
C17 H17 0.9500
C18 C19 1.392(12)
C18 H18 0.9500
C19 H19 0.9500
C20 C21 1.392(11)
C20 C24 1.397(11)
C21 C22 1.396(11)
C21 H21 0.9500
C22 C23 1.383(12)
C22 H22 0.9500
C23 N5 1.332(11)
C23 H23 0.9500
C24 N5 1.343(10)
C24 H24 0.9500
N2 N3 1.359(9)
N3 N4 1.303(9)
C101 N101 1.471(10)
C101 C120 1.508(12)
C101 C102 1.546(11)
C101 H101 1.0000
C102 C103 1.558(11)
C102 H10A 0.9900
C102 H10B 0.9900
C103 N102 1.457(10)
C103 C104 1.523(11)
C103 H103 1.0000
C104 N101 1.459(10)
C104 H10C 0.9900
C104 H10D 0.9900
C105 N101 1.466(10)
C105 C106 1.506(11)
C105 H10E 0.9900
C105 H10F 0.9900
C106 C107 1.397(12)
C106 C111 1.396(11)
C107 C108 1.387(12)
C107 H107 0.9500
C108 C109 1.375(13)
C108 H108 0.9500
C109 C110 1.384(13)
C109 H109 0.9500
C110 C111 1.380(12)
C110 H110 0.9500
C111 H111 0.9500
C112 N102 1.351(10)
C112 C113 1.373(11)
C112 H112 0.9500
C113 N104 1.383(10)
C113 C114 1.460(12)
C114 C119 1.387(12)
C114 C115 1.403(11)
C115 C116 1.392(12)
C115 H115 0.9500
C116 C117 1.378(12)
C116 H116 0.9500
C117 C118 1.370(13)
C117 H117 0.9500
C118 C119 1.392(12)
C118 H118 0.9500
C119 H119 0.9500
C120 C121 1.372(12)
C120 C124 1.402(12)
C121 C122 1.382(12)
C121 H121 0.9500
C122 C123 1.371(13)
C122 H122 0.9500
C123 N105 1.348(12)
C123 H123 0.9500
C124 N105 1.328(11)
C124 H124 0.9500
N102 N103 1.351(9)
N103 N104 1.315(9)
C201 Cl22 1.746(9)
C201 Cl23 1.758(10)
C201 Cl21 1.772(10)
C201 H201 1.0000

loop_
_geom_torsion_atom_site_label_1
_geom_torsion_atom_site_label_2
_geom_torsion_atom_site_label_3
_geom_torsion_atom_site_label_4
_geom_torsion
N1 C1 C2 C3 -5.6(9)
C20 C1 C2 C3 -125.3(7)
C1 C2 C3 N2 -143.1(7)
C1 C2 C3 C4 -21.2(9)
N2 C3 C4 N1 165.5(6)
C2 C3 C4 N1 40.6(8)
N1 C5 C6 C11 116.1(9)
N1 C5 C6 C7 -60.5(11)
C11 C6 C7 C8 2.1(14)
C5 C6 C7 C8 178.7(8)
C6 C7 C8 C9 -1.8(15)
C7 C8 C9 C10 0.8(14)
C8 C9 C10 C11 0.0(15)
C7 C6 C11 C10 -1.3(14)
C5 C6 C11 C10 -177.9(8)
C9 C10 C11 C6 0.2(15)
N2 C12 C13 N4 0.2(9)
N2 C12 C13 C14 -175.9(8)
C12 C13 C14 C19 151.0(9)
N4 C13 C14 C19 -24.7(12)
C12 C13 C14 C15 -30.1(13)
N4 C13 C14 C15 154.2(8)
C19 C14 C15 C16 0.0(13)
C13 C14 C15 C16 -178.9(8)
C14 C15 C16 C17 -0.2(13)
C15 C16 C17 C18 0.5(13)
C16 C17 C18 C19 -0.5(13)
C15 C14 C19 C18 -0.1(13)
C13 C14 C19 C18 178.8(8)
C17 C18 C19 C14 0.3(13)
N1 C1 C20 C21 -66.5(10)
C2 C1 C20 C21 50.5(11)
N1 C1 C20 C24 112.6(9)
C2 C1 C20 C24 -130.4(8)
C24 C20 C21 C22 0.3(12)
C1 C20 C21 C22 179.5(8)
C20 C21 C22 C23 0.0(13)
C21 C22 C23 N5 -0.3(14)
C21 C20 C24 N5 -0.3(13)
C1 C20 C24 N5 -179.5(8)
C3 C4 N1 C1 -45.4(8)
C3 C4 N1 C5 -169.2(7)
C20 C1 N1 C4 154.8(7)
C2 C1 N1 C4 32.0(8)
C20 C1 N1 C5 -79.9(9)
C2 C1 N1 C5 157.2(7)
C6 C5 N1 C4 -65.5(10)
C6 C5 N1 C1 174.2(7)
C13 C12 N2 N3 -0.9(9)
C13 C12 N2 C3 169.2(8)
C2 C3 N2 C12 44.0(12)
C4 C3 N2 C12 -73.8(10)
C2 C3 N2 N3 -146.4(7)
C4 C3 N2 N3 95.8(8)
C12 N2 N3 N4 1.3(9)
C3 N2 N3 N4 -170.0(7)
N2 N3 N4 C13 -1.1(9)
C12 C13 N4 N3 0.6(10)
C14 C13 N4 N3 177.1(7)
C22 C23 N5 C24 0.4(13)
C20 C24 N5 C23 0.0(13)
N101 C101 C102 C103 -8.4(9)
C120 C101 C102 C103 -129.3(7)
C101 C102 C103 N102 -141.5(7)
C101 C102 C103 C104 -19.2(8)
N102 C103 C104 N101 164.6(6)
C102 C103 C104 N101 40.2(8)
N101 C105 C106 C107 -84.0(10)
N101 C105 C106 C111 90.4(10)
C111 C106 C107 C108 0.2(14)
C105 C106 C107 C108 174.8(8)
C106 C107 C108 C109 0.4(15)
C107 C108 C109 C110 0.7(15)
C108 C109 C110 C111 -2.3(15)
C109 C110 C111 C106 2.9(14)
C107 C106 C111 C110 -1.8(13)
C105 C106 C111 C110 -176.4(8)
N102 C112 C113 N104 1.1(10)
N102 C112 C113 C114 -178.2(8)
C112 C113 C114 C119 157.8(9)
N104 C113 C114 C119 -21.5(13)
C112 C113 C114 C115 -24.1(14)
N104 C113 C114 C115 156.7(8)
C119 C114 C115 C116 -1.4(13)
C113 C114 C115 C116 -179.6(8)
C114 C115 C116 C117 1.4(14)
C115 C116 C117 C118 -1.4(15)
C116 C117 C118 C119 1.3(15)
C115 C114 C119 C118 1.4(13)
C113 C114 C119 C118 179.6(8)
C117 C118 C119 C114 -1.4(14)
N101 C101 C120 C121 112.5(9)
C102 C101 C120 C121 -129.0(9)
N101 C101 C120 C124 -65.0(10)
C102 C101 C120 C124 53.4(11)
C124 C120 C121 C122 -0.1(13)
C101 C120 C121 C122 -177.7(8)
C120 C121 C122 C123 -1.2(14)
C121 C122 C123 N105 1.5(15)
C121 C120 C124 N105 1.4(14)
C101 C120 C124 N105 179.1(9)
C103 C104 N101 C105 -174.0(7)
C103 C104 N101 C101 -47.1(8)
C106 C105 N101 C104 -85.1(9)
C106 C105 N101 C101 153.2(8)
C120 C101 N101 C104 159.6(7)
C102 C101 N101 C104 34.7(8)
C120 C101 N101 C105 -73.4(9)
C102 C101 N101 C105 161.6(7)
C113 C112 N102 N103 -0.7(9)
C113 C112 N102 C103 170.6(8)
C104 C103 N102 N103 89.5(9)
C102 C103 N102 N103 -153.2(7)
C104 C103 N102 C112 -81.2(10)
C102 C103 N102 C112 36.2(12)
C112 N102 N103 N104 -0.1(9)
C103 N102 N103 N104 -172.6(7)
N102 N103 N104 C113 0.8(9)
C112 C113 N104 N103 -1.2(10)
C114 C113 N104 N103 178.2(8)
C120 C124 N105 C123 -1.2(14)
C122 C123 N105 C124 -0.3(15)
